data_7020869
loop_
_publ_author_name
'Smith, Charlene A.'
'Tuna, Floriana'
'Bodensteiner, Michael'
'Helliwell, Madeleine'
'Collison, David'
'Layfield, Richard A.'

_publ_section_title
;
 Exchange-coupled oxygen- and sulfur-bridged
 cyclopentadienyl-manganese(II) cages.
;
_journal_issue 1
_journal_name_full 'Dalton transactions (Cambridge, England : 2003)'
_journal_page_first 71
_journal_page_last 74
_journal_paper_doi 10.1039/c2dt32262e
_journal_volume 42
_journal_year 2013
_chemical_formula_moiety 'C82 H70 Mn3 O4 Si4, 1.5(C7 H8)'
_chemical_formula_sum 'C92.5 H82 Mn3 O4 Si4'
_chemical_formula_weight 1534.76
_chemical_name_systematic
;
?
;
_space_group_IT_number 14
_symmetry_cell_setting monoclinic
_symmetry_space_group_name_Hall '-P 2yn'
_symmetry_space_group_name_H-M 'P 1 21/n 1'
_atom_sites_solution_hydrogens geom
_audit_creation_method SHELXL-97
_cell_angle_alpha 90.00
_cell_angle_beta 94.221(6)
_cell_angle_gamma 90.00
_cell_formula_units_Z 4
_cell_length_a 14.632(4)
_cell_length_b 26.084(8)
_cell_length_c 20.375(6)
_cell_measurement_reflns_used 834
_cell_measurement_temperature 100(2)
_cell_measurement_theta_max 16.27
_cell_measurement_theta_min 2.37
_cell_volume 7755(4)
_computing_cell_refinement 'Bruker SMART'
_computing_data_collection 'Bruker SMART'
_computing_data_reduction 'Bruker SAINT'
_computing_molecular_graphics 'Bruker SHELXTL'
_computing_publication_material 'Bruker SHELXTL'
_computing_structure_refinement 'SHELXL-97 (Sheldrick, 1997)'
_computing_structure_solution 'SHELXS-97 (Sheldrick, 1990)'
_diffrn_ambient_temperature 100(2)
_diffrn_measured_fraction_theta_full 0.997
_diffrn_measured_fraction_theta_max 0.997
_diffrn_measurement_device_type 'CCD area detector'
_diffrn_measurement_method 'phi and omega scans'
_diffrn_radiation_monochromator graphite
_diffrn_radiation_source 'fine-focus sealed tube'
_diffrn_radiation_type MoK\a
_diffrn_radiation_wavelength 0.71073
_diffrn_reflns_av_R_equivalents 0.3053
_diffrn_reflns_av_sigmaI/netI 0.4630
_diffrn_reflns_limit_h_max 16
_diffrn_reflns_limit_h_min -16
_diffrn_reflns_limit_k_max 28
_diffrn_reflns_limit_k_min -28
_diffrn_reflns_limit_l_max 22
_diffrn_reflns_limit_l_min -22
_diffrn_reflns_number 46182
_diffrn_reflns_theta_full 23.26
_diffrn_reflns_theta_max 23.26
_diffrn_reflns_theta_min 2.09
_exptl_absorpt_coefficient_mu 0.595
_exptl_absorpt_correction_type none
_exptl_crystal_colour colourless
_exptl_crystal_density_diffrn 1.315
_exptl_crystal_density_method 'not measured'
_exptl_crystal_description rod
_exptl_crystal_F_000 3200
_exptl_crystal_size_max 0.45
_exptl_crystal_size_mid 0.17
_exptl_crystal_size_min 0.11
_refine_diff_density_max 0.785
_refine_diff_density_min -0.477
_refine_diff_density_rms 0.091
_refine_ls_extinction_coef 0.00045(7)
_refine_ls_extinction_expression Fc^*^=kFc[1+0.001xFc^2^\l^3^/sin(2\q)]^-1/4^
_refine_ls_extinction_method SHELXL
_refine_ls_goodness_of_fit_ref 0.749
_refine_ls_hydrogen_treatment constr
_refine_ls_matrix_type full
_refine_ls_number_parameters 740
_refine_ls_number_reflns 11108
_refine_ls_number_restraints 681
_refine_ls_restrained_S_all 0.754
_refine_ls_R_factor_all 0.2669
_refine_ls_R_factor_gt 0.0777
_refine_ls_shift/su_max 0.002
_refine_ls_shift/su_mean 0.000
_refine_ls_structure_factor_coef Fsqd
_refine_ls_weighting_details
;
w=1/[\s^2^(Fo^2^)+(0.0491P)^2^]
where P=(Fo^2^+2Fc^2^)/3
;
_refine_ls_weighting_scheme calc
_refine_ls_wR_factor_gt 0.1479
_refine_ls_wR_factor_ref 0.1899
_reflns_number_gt 2654
_reflns_number_total 11108
_reflns_threshold_expression >2sigma(I)
_cod_data_source_file c2dt32262e.txt
_cod_data_source_block mnmb
_cod_depositor_comments
;
The following automatic conversions were performed:

'_symmetry_cell_setting' value 'Monoclinic' changed to 'monoclinic'
according to /home/saulius/struct/CIF-dictionaries/cif_core.dic
dictionary named 'cif_core.dic' version 2.4.2 from 2011-04-26.

Automatic conversion script
Id: cif_fix_values 1891 2012-01-12 08:04:46Z andrius 
;
_cod_original_sg_symbol_Hall -P2yn
_cod_original_sg_symbol_H-M P2(1)/n
_cod_original_formula_sum 'C92.50 H82 Mn3 O4 Si4'
_cod_database_code 7020869

loop_
_symmetry_equiv_pos_as_xyz
'x, y, z'
'-x+1/2, y+1/2, -z+1/2'
'-x, -y, -z'
'x-1/2, -y-1/2, z-1/2'

loop_
_atom_site_label
_atom_site_type_symbol
_atom_site_fract_x
_atom_site_fract_y
_atom_site_fract_z
_atom_site_U_iso_or_equiv
_atom_site_adp_type
_atom_site_occupancy
_atom_site_site_symmetry_order
_atom_site_calc_flag
_atom_site_refinement_flags
_atom_site_disorder_assembly
_atom_site_disorder_group
Mn1 Mn 0.25760(13) 0.82392(8) 0.62623(10) 0.0470(7) Uani 1 1 d D . .
Mn2 Mn 0.42901(13) 0.82255(6) 0.71802(10) 0.0224(5) Uani 1 1 d D . .
Mn3 Mn 0.60868(12) 0.83586(7) 0.79952(9) 0.0298(5) Uani 1 1 d D . .
Si1 Si 0.2534(2) 0.74199(14) 0.75371(17) 0.0297(10) Uani 1 1 d D . .
Si2 Si 0.4244(2) 0.90480(13) 0.58707(17) 0.0291(10) Uani 1 1 d D . .
Si3 Si 0.4340(2) 0.90468(13) 0.84982(16) 0.0265(10) Uani 1 1 d D . .
Si4 Si 0.6098(2) 0.74791(14) 0.67788(17) 0.0293(10) Uani 1 1 d D . .
O1 O 0.3048(5) 0.7864(3) 0.7116(3) 0.026(2) Uani 1 1 d D . .
O2 O 0.3836(4) 0.8590(3) 0.6309(3) 0.024(2) Uani 1 1 d D . .
O3 O 0.4757(4) 0.8623(3) 0.8004(3) 0.021(2) Uani 1 1 d D . .
O4 O 0.5581(5) 0.7918(3) 0.7203(3) 0.023(2) Uani 1 1 d D . .
C1 C 0.1591(5) 0.7730(3) 0.8007(4) 0.045(3) Uani 1 1 d GDU . .
C2 C 0.0824(6) 0.7934(3) 0.7657(3) 0.068(3) Uani 1 1 d GDU . .
H2 H 0.0782 0.7929 0.7190 0.082 Uiso 1 1 calc RD . .
C3 C 0.0119(5) 0.8144(3) 0.7991(4) 0.072(3) Uani 1 1 d GDU . .
H3 H -0.0405 0.8284 0.7752 0.086 Uiso 1 1 calc RD . .
C4 C 0.0181(5) 0.8151(3) 0.8675(4) 0.057(3) Uani 1 1 d GDU . .
H4 H -0.0300 0.8295 0.8904 0.068 Uiso 1 1 calc RD . .
C5 C 0.0948(6) 0.7947(3) 0.9025(3) 0.051(3) Uani 1 1 d GDU . .
H5 H 0.0991 0.7952 0.9493 0.062 Uiso 1 1 calc RD . .
C6 C 0.1653(5) 0.7737(3) 0.8691(4) 0.048(3) Uani 1 1 d GDU . .
H6 H 0.2177 0.7597 0.8931 0.058 Uiso 1 1 calc RD . .
C7 C 0.1978(6) 0.6917(3) 0.6969(4) 0.038(3) Uani 1 1 d GDU . .
C8 C 0.1108(5) 0.6729(3) 0.7060(3) 0.055(3) Uani 1 1 d GDU . .
H8 H 0.0774 0.6859 0.7406 0.066 Uiso 1 1 calc RD . .
C9 C 0.0727(4) 0.6350(3) 0.6645(4) 0.063(3) Uani 1 1 d GDU . .
H9 H 0.0133 0.6221 0.6708 0.075 Uiso 1 1 calc RD . .
C10 C 0.1216(6) 0.6160(3) 0.6139(4) 0.062(3) Uani 1 1 d GDU . .
H10 H 0.0956 0.5901 0.5855 0.075 Uiso 1 1 calc RD . .
C11 C 0.2087(6) 0.6348(3) 0.6047(4) 0.060(3) Uani 1 1 d GDU . .
H11 H 0.2421 0.6218 0.5701 0.072 Uiso 1 1 calc RD . .
C12 C 0.2468(4) 0.6727(3) 0.6462(4) 0.052(3) Uani 1 1 d GDU . .
H12 H 0.3062 0.6856 0.6400 0.062 Uiso 1 1 calc RD . .
C13 C 0.3405(4) 0.7097(3) 0.8146(3) 0.029(3) Uani 1 1 d GDU . .
C14 C 0.3453(5) 0.6565(3) 0.8156(3) 0.040(3) Uani 1 1 d GDU . .
H14 H 0.3090 0.6370 0.7841 0.048 Uiso 1 1 calc RD . .
C15 C 0.4034(5) 0.6319(2) 0.8626(4) 0.046(3) Uani 1 1 d GDU . .
H15 H 0.4067 0.5955 0.8633 0.055 Uiso 1 1 calc RD . .
C16 C 0.4565(4) 0.6604(3) 0.9086(3) 0.038(3) Uani 1 1 d GDU . .
H16 H 0.4962 0.6436 0.9407 0.046 Uiso 1 1 calc RD . .
C17 C 0.4517(5) 0.7136(3) 0.9076(3) 0.037(3) Uani 1 1 d GDU . .
H17 H 0.4880 0.7332 0.9390 0.045 Uiso 1 1 calc RD . .
C18 C 0.3936(5) 0.7383(2) 0.8606(4) 0.033(3) Uani 1 1 d GDU . .
H18 H 0.3903 0.7747 0.8599 0.040 Uiso 1 1 calc RD . .
C19 C 0.4706(6) 0.8792(3) 0.5072(3) 0.040(3) Uani 1 1 d GDU . .
C20 C 0.5475(6) 0.9024(3) 0.4842(4) 0.046(3) Uani 1 1 d GDU . .
H20 H 0.5768 0.9298 0.5082 0.055 Uiso 1 1 calc RD . .
C21 C 0.5817(5) 0.8854(3) 0.4261(4) 0.061(3) Uani 1 1 d GDU . .
H21 H 0.6343 0.9013 0.4104 0.073 Uiso 1 1 calc RD . .
C22 C 0.5389(6) 0.8453(3) 0.3911(3) 0.062(3) Uani 1 1 d GDU . .
H22 H 0.5623 0.8337 0.3514 0.074 Uiso 1 1 calc RD . .
C23 C 0.4620(6) 0.8221(3) 0.4141(4) 0.063(3) Uani 1 1 d GDU . .
H23 H 0.4327 0.7947 0.3901 0.075 Uiso 1 1 calc RD . .
C24 C 0.4278(5) 0.8390(3) 0.4722(4) 0.051(3) Uani 1 1 d GDU . .
H24 H 0.3752 0.8232 0.4879 0.062 Uiso 1 1 calc RD . .
C25 C 0.5233(4) 0.9392(3) 0.6325(3) 0.024(3) Uani 1 1 d GDU . .
C26 C 0.5209(4) 0.9923(3) 0.6376(3) 0.032(3) Uani 1 1 d GDU . .
H26 H 0.4664 1.0104 0.6241 0.038 Uiso 1 1 calc RD . .
C27 C 0.5982(6) 1.0189(2) 0.6623(3) 0.039(3) Uani 1 1 d GDU . .
H27 H 0.5966 1.0552 0.6658 0.047 Uiso 1 1 calc RD . .
C28 C 0.6780(4) 0.9924(3) 0.6820(3) 0.044(3) Uani 1 1 d GDU . .
H28 H 0.7308 1.0106 0.6989 0.053 Uiso 1 1 calc RD . .
C29 C 0.6804(4) 0.9393(3) 0.6770(3) 0.037(3) Uani 1 1 d GDU . .
H29 H 0.7349 0.9212 0.6904 0.045 Uiso 1 1 calc RD . .
C30 C 0.6031(5) 0.9127(2) 0.6522(3) 0.030(3) Uani 1 1 d GDU . .
H30 H 0.6047 0.8764 0.6488 0.036 Uiso 1 1 calc RD . .
C31 C 0.3316(5) 0.9543(3) 0.5644(4) 0.040(3) Uani 1 1 d GDU . .
C32 C 0.3132(5) 0.9716(3) 0.5003(3) 0.041(3) Uani 1 1 d GDU . .
H32 H 0.3454 0.9576 0.4657 0.050 Uiso 1 1 calc RD . .
C33 C 0.2475(6) 1.0094(3) 0.4868(3) 0.060(3) Uani 1 1 d GDU . .
H33 H 0.2348 1.0213 0.4430 0.072 Uiso 1 1 calc RD . .
C34 C 0.2002(5) 1.0299(3) 0.5375(4) 0.076(3) Uani 1 1 d GDU . .
H34 H 0.1553 1.0557 0.5283 0.092 Uiso 1 1 calc RD . .
C35 C 0.2187(5) 1.0125(3) 0.6016(4) 0.076(3) Uani 1 1 d GDU . .
H35 H 0.1865 1.0265 0.6363 0.091 Uiso 1 1 calc RD . .
C36 C 0.2844(6) 0.9747(3) 0.6151(3) 0.056(3) Uani 1 1 d GDU . .
H36 H 0.2971 0.9629 0.6589 0.068 Uiso 1 1 calc RD . .
C37 C 0.3268(4) 0.9382(3) 0.8085(3) 0.029(2) Uani 1 1 d GDU . .
C38 C 0.2531(5) 0.9085(2) 0.7841(4) 0.035(3) Uani 1 1 d GDU . .
H38 H 0.2585 0.8722 0.7831 0.042 Uiso 1 1 calc RD . .
C39 C 0.1715(4) 0.9318(3) 0.7611(3) 0.038(3) Uani 1 1 d GDU . .
H39 H 0.1212 0.9115 0.7444 0.046 Uiso 1 1 calc RD . .
C40 C 0.1636(4) 0.9849(3) 0.7626(3) 0.043(3) Uani 1 1 d GDU . .
H40 H 0.1078 1.0008 0.7469 0.052 Uiso 1 1 calc RD . .
C41 C 0.2372(5) 1.0146(2) 0.7870(4) 0.041(3) Uani 1 1 d GDU . .
H41 H 0.2318 1.0509 0.7880 0.049 Uiso 1 1 calc RD . .
C42 C 0.3188(4) 0.9913(3) 0.8100(3) 0.037(3) Uani 1 1 d GDU . .
H42 H 0.3691 1.0116 0.8267 0.045 Uiso 1 1 calc RD . .
C43 C 0.3960(5) 0.8715(3) 0.9267(3) 0.033(3) Uani 1 1 d GDU . .
C44 C 0.3067(5) 0.8772(3) 0.9444(3) 0.039(3) Uani 1 1 d GDU . .
H44 H 0.2647 0.8981 0.9187 0.047 Uiso 1 1 calc RD . .
C45 C 0.2788(4) 0.8524(3) 0.9999(4) 0.042(3) Uani 1 1 d GDU . .
H45 H 0.2177 0.8563 1.0121 0.051 Uiso 1 1 calc RD . .
C46 C 0.3403(6) 0.8219(3) 1.0377(3) 0.043(3) Uani 1 1 d GDU . .
H46 H 0.3213 0.8049 1.0756 0.052 Uiso 1 1 calc RD . .
C47 C 0.4297(5) 0.8162(3) 1.0199(3) 0.043(3) Uani 1 1 d GDU . .
H47 H 0.4717 0.7953 1.0457 0.051 Uiso 1 1 calc RD . .
C48 C 0.4575(4) 0.8410(3) 0.9644(4) 0.039(3) Uani 1 1 d GDU . .
H48 H 0.5186 0.8371 0.9523 0.046 Uiso 1 1 calc RD . .
C49 C 0.5225(4) 0.9550(2) 0.8741(4) 0.025(3) Uani 1 1 d GDU . .
C50 C 0.5517(5) 0.9639(3) 0.9396(3) 0.038(3) Uani 1 1 d GDU . .
H50 H 0.5275 0.9440 0.9734 0.046 Uiso 1 1 calc RD . .
C51 C 0.6162(5) 1.0018(3) 0.9556(3) 0.046(3) Uani 1 1 d GDU . .
H51 H 0.6362 1.0079 1.0004 0.056 Uiso 1 1 calc RD . .
C52 C 0.6515(4) 1.0309(3) 0.9062(4) 0.048(3) Uani 1 1 d GDU . .
H52 H 0.6956 1.0568 0.9172 0.057 Uiso 1 1 calc RD . .
C53 C 0.6224(5) 1.0220(3) 0.8407(4) 0.046(3) Uani 1 1 d GDU . .
H53 H 0.6465 1.0418 0.8069 0.055 Uiso 1 1 calc RD . .
C54 C 0.5578(5) 0.9840(3) 0.8247(3) 0.035(3) Uani 1 1 d GDU . .
H54 H 0.5379 0.9779 0.7799 0.042 Uiso 1 1 calc RD . .
C55 C 0.6666(5) 0.6994(3) 0.7368(3) 0.031(3) Uani 1 1 d GDU . .
C56 C 0.6271(4) 0.6909(3) 0.7958(4) 0.038(3) Uani 1 1 d GDU . .
H56 H 0.5704 0.7067 0.8036 0.046 Uiso 1 1 calc RD . .
C57 C 0.6706(5) 0.6594(3) 0.8434(3) 0.041(3) Uani 1 1 d GDU . .
H57 H 0.6436 0.6536 0.8838 0.049 Uiso 1 1 calc RD . .
C58 C 0.7536(5) 0.6363(3) 0.8320(3) 0.044(3) Uani 1 1 d GDU . .
H58 H 0.7833 0.6148 0.8645 0.053 Uiso 1 1 calc RD . .
C59 C 0.7931(4) 0.6448(3) 0.7730(4) 0.049(3) Uani 1 1 d GDU . .
H59 H 0.8498 0.6290 0.7652 0.059 Uiso 1 1 calc RD . .
C60 C 0.7496(5) 0.6764(3) 0.7254(3) 0.044(3) Uani 1 1 d GDU . .
H60 H 0.7766 0.6822 0.6850 0.052 Uiso 1 1 calc RD . .
C61 C 0.7019(5) 0.7787(3) 0.6285(4) 0.033(3) Uani 1 1 d GDU . .
C62 C 0.7887(6) 0.7865(3) 0.6594(3) 0.041(3) Uani 1 1 d GDU . .
H62 H 0.8010 0.7770 0.7042 0.049 Uiso 1 1 calc RD . .
C63 C 0.8574(4) 0.8082(3) 0.6248(4) 0.050(3) Uani 1 1 d GDU . .
H63 H 0.9167 0.8135 0.6460 0.060 Uiso 1 1 calc RD . .
C64 C 0.8393(5) 0.8221(3) 0.5593(4) 0.043(3) Uani 1 1 d GDU . .
H64 H 0.8863 0.8369 0.5356 0.052 Uiso 1 1 calc RD . .
C65 C 0.7526(6) 0.8143(3) 0.5284(3) 0.043(3) Uani 1 1 d GDU . .
H65 H 0.7402 0.8238 0.4836 0.052 Uiso 1 1 calc RD . .
C66 C 0.6838(4) 0.7927(3) 0.5630(4) 0.041(3) Uani 1 1 d GDU . .
H66 H 0.6245 0.7874 0.5419 0.049 Uiso 1 1 calc RD . .
C67 C 0.5262(5) 0.7113(3) 0.6177(3) 0.040(3) Uani 1 1 d GDU . .
C68 C 0.5338(5) 0.6583(3) 0.6128(4) 0.059(3) Uani 1 1 d GDU . .
H68 H 0.5764 0.6403 0.6418 0.071 Uiso 1 1 calc RD . .
C69 C 0.4791(6) 0.6317(2) 0.5657(4) 0.061(3) Uani 1 1 d GDU . .
H69 H 0.4843 0.5956 0.5624 0.073 Uiso 1 1 calc RD . .
C70 C 0.4168(5) 0.6581(3) 0.5233(3) 0.053(3) Uani 1 1 d GDU . .
H70 H 0.3795 0.6400 0.4911 0.064 Uiso 1 1 calc RD . .
C71 C 0.4093(5) 0.7111(3) 0.5281(3) 0.044(3) Uani 1 1 d GDU . .
H71 H 0.3667 0.7291 0.4992 0.052 Uiso 1 1 calc RD . .
C72 C 0.4640(6) 0.7377(2) 0.5753(4) 0.042(3) Uani 1 1 d GDU . .
H72 H 0.4588 0.7739 0.5786 0.050 Uiso 1 1 calc RD . .
C73 C 0.1659(7) 0.7875(4) 0.5349(5) 0.073(3) Uani 1 1 d GDU . .
H73 H 0.1852 0.7566 0.5154 0.087 Uiso 1 1 calc RD . .
C74 C 0.1876(6) 0.8367(5) 0.5157(4) 0.082(3) Uani 1 1 d GDU . .
H74 H 0.2243 0.8455 0.4808 0.098 Uiso 1 1 calc RD . .
C75 C 0.1464(7) 0.8709(4) 0.5564(5) 0.075(3) Uani 1 1 d GDU . .
H75 H 0.1498 0.9073 0.5543 0.089 Uiso 1 1 calc RD . .
C76 C 0.0992(6) 0.8428(4) 0.6007(4) 0.059(3) Uani 1 1 d GDU . .
H76 H 0.0646 0.8565 0.6343 0.071 Uiso 1 1 calc RD . .
C77 C 0.1113(6) 0.7913(4) 0.5874(5) 0.053(3) Uani 1 1 d GDU . .
H77 H 0.0865 0.7634 0.6103 0.063 Uiso 1 1 calc RD . .
C78 C 0.7712(5) 0.8497(3) 0.8146(4) 0.036(3) Uani 1 1 d GDU . .
H78 H 0.8035 0.8568 0.7768 0.043 Uiso 1 1 calc RD . .
C79 C 0.7323(5) 0.8858(3) 0.8542(4) 0.040(3) Uani 1 1 d GDU . .
H79 H 0.7332 0.9219 0.8482 0.048 Uiso 1 1 calc RD . .
C80 C 0.6918(5) 0.8598(3) 0.9040(4) 0.041(3) Uani 1 1 d GDU . .
H80 H 0.6601 0.8750 0.9381 0.049 Uiso 1 1 calc RD . .
C81 C 0.7057(5) 0.8077(3) 0.8952(4) 0.039(3) Uani 1 1 d GDU . .
H81 H 0.6852 0.7810 0.9222 0.046 Uiso 1 1 calc RD . .
C82 C 0.7548(5) 0.8014(3) 0.8400(4) 0.030(3) Uani 1 1 d GDU . .
H82 H 0.7738 0.7697 0.8226 0.036 Uiso 1 1 calc RD . .
C1S C 0.0407(12) 0.0377(7) 0.4023(7) 0.153(5) Uani 1 1 d DU . .
H1SA H 0.0340 0.0088 0.4322 0.229 Uiso 1 1 calc RD . .
H1SB H -0.0160 0.0579 0.3991 0.229 Uiso 1 1 calc RD . .
H1SC H 0.0918 0.0594 0.4194 0.229 Uiso 1 1 calc RD . .
C2S C 0.0578(7) 0.0198(6) 0.3414(5) 0.127(3) Uani 1 1 d GDU . .
C3S C 0.0623(7) -0.0324(5) 0.3280(6) 0.126(3) Uani 1 1 d GDU . .
H3SA H 0.0529 -0.0567 0.3616 0.151 Uiso 1 1 calc RD . .
C4S C 0.0805(7) -0.0490(4) 0.2654(8) 0.125(3) Uani 1 1 d GDU . .
H4SA H 0.0836 -0.0846 0.2563 0.150 Uiso 1 1 calc RD . .
C5S C 0.0942(6) -0.0134(6) 0.2163(5) 0.123(3) Uani 1 1 d GDU . .
H5SA H 0.1066 -0.0248 0.1736 0.148 Uiso 1 1 calc RD . .
C6S C 0.0897(7) 0.0387(5) 0.2297(6) 0.122(3) Uani 1 1 d GDU . .
H6SA H 0.0991 0.0630 0.1961 0.147 Uiso 1 1 calc RD . .
C7S C 0.0715(7) 0.0553(4) 0.2922(8) 0.124(3) Uani 1 1 d GDU . .
H7SA H 0.0684 0.0910 0.3014 0.149 Uiso 1 1 calc RD . .
C8S C 0.5484(13) 0.5007(12) 0.4931(14) 0.090(4) Uiso 0.5 1 d PGD A -1
C9S C 0.4736(18) 0.5239(10) 0.4591(11) 0.090(4) Uiso 0.5 1 d PGD A -1
H9S H 0.4822 0.5441 0.4212 0.108 Uiso 0.5 1 calc PRD A -1
C10S C 0.3863(14) 0.5177(9) 0.4806(12) 0.090(4) Uiso 0.5 1 d PGD A -1
H10S H 0.3352 0.5336 0.4573 0.108 Uiso 0.5 1 calc PRD A -1
C11S C 0.3738(13) 0.4882(9) 0.5360(13) 0.090(4) Uiso 0.5 1 d PGD A -1
H11S H 0.3141 0.4839 0.5507 0.108 Uiso 0.5 1 calc PRD A -1
C12S C 0.4485(19) 0.4650(8) 0.5700(9) 0.090(4) Uiso 0.5 1 d PGD A -1
H12S H 0.4399 0.4448 0.6079 0.108 Uiso 0.5 1 calc PRD A -1
C13S C 0.5358(15) 0.4712(10) 0.5486(12) 0.090(4) Uiso 0.5 1 d PGD A -1
H13S H 0.5869 0.4554 0.5718 0.108 Uiso 0.5 1 calc PRD A -1
C14S C 0.6388(18) 0.5018(14) 0.4615(15) 0.090(4) Uiso 0.5 1 d PD A -1
H14B H 0.6854 0.4836 0.4895 0.135 Uiso 0.5 1 calc PRD A -1
H14C H 0.6581 0.5375 0.4561 0.135 Uiso 0.5 1 calc PRD A -1
H14D H 0.6315 0.4852 0.4183 0.135 Uiso 0.5 1 calc PRD A -1

loop_
_atom_site_aniso_label
_atom_site_aniso_U_11
_atom_site_aniso_U_22
_atom_site_aniso_U_33
_atom_site_aniso_U_23
_atom_site_aniso_U_13
_atom_site_aniso_U_12
Mn1 0.0275(13) 0.0670(17) 0.0451(15) 0.0308(13) -0.0069(10) -0.0166(13)
Mn2 0.0197(10) 0.0264(11) 0.0212(11) 0.0006(11) 0.0026(8) -0.0044(11)
Mn3 0.0225(12) 0.0399(13) 0.0270(13) -0.0092(10) 0.0023(9) 0.0020(10)
Si1 0.032(2) 0.030(2) 0.027(2) 0.0041(18) 0.0038(18) -0.0108(19)
Si2 0.020(2) 0.036(2) 0.032(2) 0.0059(19) 0.0053(18) 0.0040(19)
Si3 0.025(2) 0.032(2) 0.024(2) -0.0042(18) 0.0054(18) -0.0057(19)
Si4 0.030(2) 0.033(2) 0.024(2) 0.0004(18) 0.0022(18) 0.0058(19)
O1 0.023(5) 0.040(5) 0.016(5) -0.007(4) 0.005(4) -0.004(4)
O2 0.010(5) 0.030(5) 0.031(5) 0.016(4) 0.004(4) 0.000(4)
O3 0.012(5) 0.031(5) 0.020(5) -0.001(4) -0.002(4) -0.002(4)
O4 0.022(5) 0.024(5) 0.022(5) -0.001(4) -0.001(4) 0.003(4)
C1 0.034(6) 0.074(7) 0.028(5) 0.002(6) 0.005(5) 0.006(5)
C2 0.047(7) 0.121(8) 0.037(6) 0.008(6) 0.004(5) 0.030(6)
C3 0.038(6) 0.128(8) 0.051(6) 0.017(7) 0.010(5) 0.023(6)
C4 0.030(6) 0.092(8) 0.051(6) 0.001(6) 0.015(5) 0.004(6)
C5 0.031(6) 0.086(7) 0.038(6) -0.017(6) 0.004(4) -0.006(6)
C6 0.035(6) 0.077(7) 0.032(5) -0.012(6) -0.004(5) 0.004(5)
C7 0.045(6) 0.036(6) 0.030(6) 0.017(5) -0.011(5) -0.025(5)
C8 0.058(6) 0.062(7) 0.044(7) 0.011(5) -0.007(5) -0.041(6)
C9 0.068(7) 0.065(7) 0.052(7) 0.013(5) -0.011(5) -0.053(6)
C10 0.075(7) 0.054(7) 0.054(7) 0.007(5) -0.023(6) -0.029(6)
C11 0.063(7) 0.054(7) 0.061(7) -0.008(5) -0.013(5) -0.011(6)
C12 0.052(6) 0.052(7) 0.050(7) -0.002(5) -0.009(5) -0.013(5)
C13 0.033(6) 0.033(6) 0.022(6) 0.018(5) 0.011(5) -0.003(5)
C14 0.047(6) 0.036(6) 0.037(6) 0.016(6) 0.002(5) -0.006(6)
C15 0.049(7) 0.046(7) 0.042(7) 0.011(6) 0.003(6) 0.000(6)
C16 0.030(6) 0.053(7) 0.033(6) 0.017(6) 0.007(5) 0.000(6)
C17 0.029(6) 0.051(6) 0.032(6) 0.007(6) 0.002(5) -0.004(6)
C18 0.030(6) 0.040(6) 0.031(6) 0.011(5) 0.009(5) -0.002(5)
C19 0.053(7) 0.040(7) 0.028(6) 0.010(5) 0.013(6) 0.017(6)
C20 0.056(7) 0.051(7) 0.033(6) 0.013(6) 0.022(5) 0.025(6)
C21 0.073(7) 0.072(8) 0.039(7) 0.028(6) 0.019(6) 0.039(7)
C22 0.088(8) 0.071(8) 0.027(7) 0.006(6) 0.015(6) 0.049(7)
C23 0.087(8) 0.064(7) 0.035(7) -0.002(6) -0.004(6) 0.037(7)
C24 0.062(7) 0.054(7) 0.038(7) 0.000(6) 0.008(6) 0.023(6)
C25 0.028(6) 0.031(6) 0.015(6) 0.004(5) 0.010(5) -0.003(5)
C26 0.038(6) 0.037(6) 0.021(6) 0.007(5) 0.007(5) -0.006(5)
C27 0.046(6) 0.043(6) 0.028(6) 0.003(5) 0.003(5) -0.009(6)
C28 0.034(6) 0.063(7) 0.035(6) 0.005(6) 0.000(5) -0.021(6)
C29 0.026(6) 0.056(7) 0.029(6) 0.012(6) 0.002(5) -0.006(6)
C30 0.031(6) 0.038(6) 0.022(6) 0.009(5) 0.004(5) -0.010(5)
C31 0.027(6) 0.038(6) 0.058(6) 0.030(5) 0.022(5) 0.013(5)
C32 0.031(6) 0.041(6) 0.054(6) 0.028(5) 0.019(5) 0.015(5)
C33 0.049(7) 0.069(7) 0.065(6) 0.037(6) 0.024(5) 0.036(5)
C34 0.069(7) 0.090(8) 0.075(7) 0.043(6) 0.033(6) 0.060(6)
C35 0.072(7) 0.088(8) 0.074(6) 0.046(6) 0.039(6) 0.059(5)
C36 0.052(7) 0.059(7) 0.062(6) 0.033(6) 0.031(5) 0.035(5)
C37 0.014(5) 0.051(5) 0.024(6) -0.004(5) 0.008(4) -0.004(4)
C38 0.016(5) 0.051(6) 0.038(6) 0.000(5) 0.003(5) -0.002(4)
C39 0.009(5) 0.061(6) 0.045(6) 0.000(6) 0.008(5) -0.002(5)
C40 0.015(5) 0.063(6) 0.052(7) -0.004(6) 0.000(5) 0.008(5)
C41 0.021(5) 0.054(6) 0.049(6) -0.019(6) 0.008(5) 0.007(4)
C42 0.019(5) 0.053(5) 0.039(6) -0.008(6) -0.003(5) -0.006(5)
C43 0.037(6) 0.034(6) 0.029(6) -0.009(5) 0.013(5) -0.004(5)
C44 0.048(6) 0.037(6) 0.035(6) -0.005(5) 0.023(5) -0.020(6)
C45 0.054(7) 0.046(7) 0.029(6) -0.006(5) 0.023(5) -0.028(6)
C46 0.071(7) 0.038(6) 0.022(6) 0.000(5) 0.013(6) -0.015(6)
C47 0.059(7) 0.040(6) 0.028(6) 0.013(5) 0.002(5) 0.000(6)
C48 0.046(6) 0.042(6) 0.029(6) 0.007(5) 0.013(5) -0.002(6)
C49 0.023(6) 0.024(6) 0.030(6) -0.008(5) 0.005(5) 0.001(5)
C50 0.038(6) 0.045(6) 0.032(6) -0.001(6) 0.009(5) -0.011(5)
C51 0.043(7) 0.057(7) 0.040(7) -0.012(6) 0.010(6) -0.021(6)
C52 0.041(6) 0.047(7) 0.057(7) -0.024(6) 0.015(6) -0.017(6)
C53 0.037(6) 0.045(7) 0.055(7) -0.009(6) 0.005(6) -0.006(5)
C54 0.027(6) 0.035(6) 0.043(6) -0.007(5) 0.003(5) -0.004(5)
C55 0.037(6) 0.030(6) 0.027(6) 0.008(5) 0.011(5) 0.008(5)
C56 0.038(6) 0.030(6) 0.045(7) 0.013(5) -0.001(5) -0.005(5)
C57 0.045(6) 0.033(6) 0.043(6) 0.012(5) 0.000(5) -0.005(5)
C58 0.062(7) 0.030(6) 0.041(7) 0.005(5) 0.005(6) 0.010(6)
C59 0.066(7) 0.039(6) 0.043(7) 0.003(6) 0.013(6) 0.026(6)
C60 0.059(7) 0.041(6) 0.033(6) 0.006(5) 0.020(6) 0.019(6)
C61 0.042(6) 0.032(6) 0.026(6) -0.001(5) 0.005(5) 0.011(6)
C62 0.049(7) 0.048(6) 0.027(6) -0.008(5) 0.007(5) 0.003(6)
C63 0.055(7) 0.056(7) 0.041(6) -0.011(6) 0.011(6) 0.004(6)
C64 0.052(7) 0.045(6) 0.035(6) 0.001(6) 0.021(6) 0.012(6)
C65 0.050(7) 0.042(6) 0.039(6) 0.006(5) 0.014(5) 0.007(6)
C66 0.046(7) 0.039(6) 0.037(6) 0.009(5) 0.008(5) 0.010(6)
C67 0.054(7) 0.046(7) 0.020(6) -0.010(6) 0.001(5) -0.001(6)
C68 0.079(7) 0.053(7) 0.042(7) -0.020(6) -0.021(6) 0.002(7)
C69 0.084(8) 0.043(7) 0.052(7) -0.029(6) -0.021(6) -0.003(6)
C70 0.070(7) 0.050(7) 0.037(7) -0.020(6) -0.011(6) -0.016(7)
C71 0.049(7) 0.056(7) 0.025(6) -0.015(6) -0.002(5) -0.013(6)
C72 0.050(7) 0.055(7) 0.022(6) -0.014(5) 0.010(5) -0.002(6)
C73 0.055(6) 0.096(5) 0.064(6) -0.006(5) -0.019(4) 0.011(5)
C74 0.055(6) 0.122(6) 0.067(6) 0.023(5) -0.007(4) -0.012(5)
C75 0.063(6) 0.077(5) 0.079(6) 0.028(5) -0.026(5) -0.014(5)
C76 0.041(5) 0.068(5) 0.065(6) 0.004(5) -0.015(4) -0.007(5)
C77 0.038(5) 0.066(5) 0.051(6) 0.011(5) -0.024(4) -0.004(5)
C78 0.017(6) 0.049(7) 0.040(7) 0.004(5) -0.002(5) 0.005(5)
C79 0.024(6) 0.053(7) 0.043(7) 0.001(5) -0.007(5) -0.009(6)
C80 0.026(6) 0.068(7) 0.028(6) -0.003(6) -0.006(5) -0.006(6)
C81 0.023(6) 0.055(7) 0.034(6) 0.002(6) -0.019(5) 0.000(6)
C82 0.014(6) 0.043(6) 0.029(6) 0.009(5) -0.016(5) -0.005(5)
C1S 0.127(9) 0.183(8) 0.148(7) -0.011(6) 0.006(8) 0.001(8)
C2S 0.094(5) 0.146(5) 0.139(5) 0.004(4) -0.008(4) 0.001(5)
C3S 0.092(5) 0.141(5) 0.142(5) 0.011(4) -0.009(5) 0.000(5)
C4S 0.095(5) 0.134(5) 0.143(5) 0.011(4) -0.010(5) 0.000(5)
C5S 0.092(5) 0.133(5) 0.142(5) 0.013(4) -0.011(5) 0.000(5)
C6S 0.089(5) 0.134(5) 0.141(5) 0.010(4) -0.012(5) 0.001(5)
C7S 0.086(5) 0.139(5) 0.144(5) 0.008(4) -0.014(5) 0.002(5)

loop_
_atom_type_symbol
_atom_type_description
_atom_type_scat_dispersion_real
_atom_type_scat_dispersion_imag
_atom_type_scat_source
C C 0.0033 0.0016 'International Tables Vol C Tables 4.2.6.8 and 6.1.1.4'
H H 0.0000 0.0000 'International Tables Vol C Tables 4.2.6.8 and 6.1.1.4'
O O 0.0106 0.0060 'International Tables Vol C Tables 4.2.6.8 and 6.1.1.4'
Si Si 0.0817 0.0704 'International Tables Vol C Tables 4.2.6.8 and 6.1.1.4'
Mn Mn 0.3368 0.7283 'International Tables Vol C Tables 4.2.6.8 and 6.1.1.4'

loop_
_geom_angle_atom_site_label_1
_geom_angle_atom_site_label_2
_geom_angle_atom_site_label_3
_geom_angle
O2 Mn1 O1 85.9(3)
O2 Mn1 C77 162.9(3)
O1 Mn1 C77 110.2(3)
O2 Mn1 C76 140.5(3)
O1 Mn1 C76 122.6(3)
C77 Mn1 C76 33.77(15)
O2 Mn1 C73 131.2(4)
O1 Mn1 C73 126.5(4)
C77 Mn1 C73 33.63(15)
C76 Mn1 C73 55.8(2)
O2 Mn1 C75 111.4(3)
O1 Mn1 C75 154.7(4)
C77 Mn1 C75 55.7(2)
C76 Mn1 C75 33.53(16)
C73 Mn1 C75 55.4(2)
O2 Mn1 C74 107.3(3)
O1 Mn1 C74 159.5(4)
C77 Mn1 C74 55.6(2)
C76 Mn1 C74 55.5(2)
C73 Mn1 C74 33.32(15)
C75 Mn1 C74 33.27(15)
O1 Mn2 O3 121.9(3)
O1 Mn2 O4 129.4(3)
O3 Mn2 O4 85.9(3)
O1 Mn2 O2 85.9(3)
O3 Mn2 O2 122.3(3)
O4 Mn2 O2 115.8(3)
O3 Mn3 O4 84.8(3)
O3 Mn3 C78 150.8(3)
O4 Mn3 C78 118.4(3)
O3 Mn3 C82 159.2(3)
O4 Mn3 C82 108.4(3)
C78 Mn3 C82 33.56(13)
O3 Mn3 C79 119.1(3)
O4 Mn3 C79 149.8(3)
C78 Mn3 C79 33.38(13)
C82 Mn3 C79 55.3(2)
O3 Mn3 C81 125.9(3)
O4 Mn3 C81 127.5(3)
C78 Mn3 C81 55.3(2)
C82 Mn3 C81 33.29(13)
C79 Mn3 C81 55.0(2)
O3 Mn3 C80 108.3(3)
O4 Mn3 C80 160.4(3)
C78 Mn3 C80 55.1(2)
C82 Mn3 C80 55.1(2)
C79 Mn3 C80 33.04(13)
C81 Mn3 C80 32.99(13)
O1 Si1 C7 111.0(4)
O1 Si1 C13 109.8(4)
C7 Si1 C13 109.2(4)
O1 Si1 C1 109.6(4)
C7 Si1 C1 107.8(4)
C13 Si1 C1 109.4(4)
O2 Si2 C25 112.2(4)
O2 Si2 C31 110.2(4)
C25 Si2 C31 107.7(4)
O2 Si2 C19 111.9(4)
C25 Si2 C19 106.0(4)
C31 Si2 C19 108.6(4)
O3 Si3 C49 110.5(4)
O3 Si3 C43 110.0(4)
C49 Si3 C43 109.7(4)
O3 Si3 C37 111.4(4)
C49 Si3 C37 108.6(4)
C43 Si3 C37 106.6(4)
O4 Si4 C55 109.1(4)
O4 Si4 C61 110.6(4)
C55 Si4 C61 108.7(4)
O4 Si4 C67 112.6(4)
C55 Si4 C67 107.6(4)
C61 Si4 C67 108.2(4)
Si1 O1 Mn2 136.5(4)
Si1 O1 Mn1 129.1(4)
Mn2 O1 Mn1 94.4(3)
Si2 O2 Mn1 131.6(4)
Si2 O2 Mn2 134.1(4)
Mn1 O2 Mn2 93.8(3)
Si3 O3 Mn2 136.6(4)
Si3 O3 Mn3 128.6(4)
Mn2 O3 Mn3 94.7(3)
Si4 O4 Mn2 135.8(4)
Si4 O4 Mn3 129.9(4)
Mn2 O4 Mn3 94.3(3)
C2 C1 C6 120.0
C2 C1 Si1 119.3(5)
C6 C1 Si1 120.7(5)
C3 C2 C1 120.0
C3 C2 H2 120.0
C1 C2 H2 120.0
C2 C3 C4 120.0
C2 C3 H3 120.0
C4 C3 H3 120.0
C5 C4 C3 120.0
C5 C4 H4 120.0
C3 C4 H4 120.0
C4 C5 C6 120.0
C4 C5 H5 120.0
C6 C5 H5 120.0
C5 C6 C1 120.0
C5 C6 H6 120.0
C1 C6 H6 120.0
C8 C7 C12 120.0
C8 C7 Si1 121.3(5)
C12 C7 Si1 118.7(5)
C7 C8 C9 120.0
C7 C8 H8 120.0
C9 C8 H8 120.0
C10 C9 C8 120.0
C10 C9 H9 120.0
C8 C9 H9 120.0
C9 C10 C11 120.0
C9 C10 H10 120.0
C11 C10 H10 120.0
C12 C11 C10 120.0
C12 C11 H11 120.0
C10 C11 H11 120.0
C11 C12 C7 120.0
C11 C12 H12 120.0
C7 C12 H12 120.0
C14 C13 C18 120.0
C14 C13 Si1 118.8(5)
C18 C13 Si1 121.1(5)
C13 C14 C15 120.0
C13 C14 H14 120.0
C15 C14 H14 120.0
C16 C15 C14 120.0
C16 C15 H15 120.0
C14 C15 H15 120.0
C15 C16 C17 120.0
C15 C16 H16 120.0
C17 C16 H16 120.0
C18 C17 C16 120.0
C18 C17 H17 120.0
C16 C17 H17 120.0
C17 C18 C13 120.0
C17 C18 H18 120.0
C13 C18 H18 120.0
C20 C19 C24 120.0
C20 C19 Si2 118.5(5)
C24 C19 Si2 121.5(5)
C21 C20 C19 120.0
C21 C20 H20 120.0
C19 C20 H20 120.0
C20 C21 C22 120.0
C20 C21 H21 120.0
C22 C21 H21 120.0
C23 C22 C21 120.0
C23 C22 H22 120.0
C21 C22 H22 120.0
C24 C23 C22 120.0
C24 C23 H23 120.0
C22 C23 H23 120.0
C23 C24 C19 120.0
C23 C24 H24 120.0
C19 C24 H24 120.0
C26 C25 C30 120.0
C26 C25 Si2 119.2(5)
C30 C25 Si2 120.2(5)
C25 C26 C27 120.0
C25 C26 H26 120.0
C27 C26 H26 120.0
C28 C27 C26 120.0
C28 C27 H27 120.0
C26 C27 H27 120.0
C27 C28 C29 120.0
C27 C28 H28 120.0
C29 C28 H28 120.0
C28 C29 C30 120.0
C28 C29 H29 120.0
C30 C29 H29 120.0
C29 C30 C25 120.0
C29 C30 H30 120.0
C25 C30 H30 120.0
C32 C31 C36 120.0
C32 C31 Si2 122.3(5)
C36 C31 Si2 117.7(5)
C33 C32 C31 120.0
C33 C32 H32 120.0
C31 C32 H32 120.0
C32 C33 C34 120.0
C32 C33 H33 120.0
C34 C33 H33 120.0
C33 C34 C35 120.0
C33 C34 H34 120.0
C35 C34 H34 120.0
C36 C35 C34 120.0
C36 C35 H35 120.0
C34 C35 H35 120.0
C35 C36 C31 120.0
C35 C36 H36 120.0
C31 C36 H36 120.0
C38 C37 C42 120.0
C38 C37 Si3 119.1(5)
C42 C37 Si3 120.5(5)
C37 C38 C39 120.0
C37 C38 H38 120.0
C39 C38 H38 120.0
C38 C39 C40 120.0
C38 C39 H39 120.0
C40 C39 H39 120.0
C41 C40 C39 120.0
C41 C40 H40 120.0
C39 C40 H40 120.0
C40 C41 C42 120.0
C40 C41 H41 120.0
C42 C41 H41 120.0
C41 C42 C37 120.0
C41 C42 H42 120.0
C37 C42 H42 120.0
C44 C43 C48 120.0
C44 C43 Si3 120.1(5)
C48 C43 Si3 119.9(5)
C45 C44 C43 120.0
C45 C44 H44 120.0
C43 C44 H44 120.0
C44 C45 C46 120.0
C44 C45 H45 120.0
C46 C45 H45 120.0
C47 C46 C45 120.0
C47 C46 H46 120.0
C45 C46 H46 120.0
C46 C47 C48 120.0
C46 C47 H47 120.0
C48 C47 H47 120.0
C47 C48 C43 120.0
C47 C48 H48 120.0
C43 C48 H48 120.0
C50 C49 C54 120.0
C50 C49 Si3 121.7(5)
C54 C49 Si3 118.3(5)
C49 C50 C51 120.0
C49 C50 H50 120.0
C51 C50 H50 120.0
C50 C51 C52 120.0
C50 C51 H51 120.0
C52 C51 H51 120.0
C53 C52 C51 120.0
C53 C52 H52 120.0
C51 C52 H52 120.0
C52 C53 C54 120.0
C52 C53 H53 120.0
C54 C53 H53 120.0
C53 C54 C49 120.0
C53 C54 H54 120.0
C49 C54 H54 120.0
C56 C55 C60 120.0
C56 C55 Si4 117.6(5)
C60 C55 Si4 122.1(5)
C57 C56 C55 120.0
C57 C56 H56 120.0
C55 C56 H56 120.0
C58 C57 C56 120.0
C58 C57 H57 120.0
C56 C57 H57 120.0
C57 C58 C59 120.0
C57 C58 H58 120.0
C59 C58 H58 120.0
C60 C59 C58 120.0
C60 C59 H59 120.0
C58 C59 H59 120.0
C59 C60 C55 120.0
C59 C60 H60 120.0
C55 C60 H60 120.0
C62 C61 C66 120.0
C62 C61 Si4 118.5(5)
C66 C61 Si4 121.5(5)
C61 C62 C63 120.0
C61 C62 H62 120.0
C63 C62 H62 120.0
C62 C63 C64 120.0
C62 C63 H63 120.0
C64 C63 H63 120.0
C65 C64 C63 120.0
C65 C64 H64 120.0
C63 C64 H64 120.0
C64 C65 C66 120.0
C64 C65 H65 120.0
C66 C65 H65 120.0
C65 C66 C61 120.0
C65 C66 H66 120.0
C61 C66 H66 120.0
C68 C67 C72 120.0
C68 C67 Si4 119.3(5)
C72 C67 Si4 120.5(5)
C69 C68 C67 120.0
C69 C68 H68 120.0
C67 C68 H68 120.0
C68 C69 C70 120.0
C68 C69 H69 120.0
C70 C69 H69 120.0
C69 C70 C71 120.0
C69 C70 H70 120.0
C71 C70 H70 120.0
C70 C71 C72 120.0
C70 C71 H71 120.0
C72 C71 H71 120.0
C71 C72 C67 120.0
C71 C72 H72 120.0
C67 C72 H72 120.0
C74 C73 C77 108.0
C74 C73 Mn1 74.1(4)
C77 C73 Mn1 72.3(3)
C74 C73 H73 126.0
C77 C73 H73 126.0
Mn1 C73 H73 119.5
C73 C74 C75 108.0
C73 C74 Mn1 72.6(4)
C75 C74 Mn1 72.9(4)
C73 C74 H74 126.0
C75 C74 H74 126.0
Mn1 C74 H74 120.3
C76 C75 C74 108.0
C76 C75 Mn1 72.2(3)
C74 C75 Mn1 73.8(4)
C76 C75 H75 126.0
C74 C75 H75 126.0
Mn1 C75 H75 119.8
C75 C76 C77 108.0
C75 C76 Mn1 74.3(3)
C77 C76 Mn1 72.9(4)
C75 C76 H76 126.0
C77 C76 H76 126.0
Mn1 C76 H76 118.7
C73 C77 C76 108.0
C73 C77 Mn1 74.1(3)
C76 C77 Mn1 73.3(4)
C73 C77 H77 126.0
C76 C77 H77 126.0
Mn1 C77 H77 118.5
C82 C78 C79 108.0
C82 C78 Mn3 73.4(3)
C79 C78 Mn3 74.4(3)
C82 C78 H78 126.0
C79 C78 H78 126.0
Mn3 C78 H78 118.1
C78 C79 C80 108.0
C78 C79 Mn3 72.2(3)
C80 C79 Mn3 74.3(3)
C78 C79 H79 126.0
C80 C79 H79 126.0
Mn3 C79 H79 119.3
C81 C80 C79 108.0
C81 C80 Mn3 72.9(3)
C79 C80 Mn3 72.6(3)
C81 C80 H80 126.0
C79 C80 H80 126.0
Mn3 C80 H80 120.2
C80 C81 C82 108.0
C80 C81 Mn3 74.1(3)
C82 C81 Mn3 72.1(3)
C80 C81 H81 126.0
C82 C81 H81 126.0
Mn3 C81 H81 119.6
C78 C82 C81 108.0
C78 C82 Mn3 73.0(3)
C81 C82 Mn3 74.6(3)
C78 C82 H82 126.0
C81 C82 H82 126.0
Mn3 C82 H82 118.3
C2S C1S H1SA 109.5
C2S C1S H1SB 109.5
H1SA C1S H1SB 109.5
C2S C1S H1SC 109.5
H1SA C1S H1SC 109.5
H1SB C1S H1SC 109.5
C1S C2S C3S 121.9(15)
C1S C2S C7S 118.1(15)
C3S C2S C7S 120.0
C2S C3S C4S 120.0
C2S C3S H3SA 120.0
C4S C3S H3SA 120.0
C5S C4S C3S 120.0
C5S C4S H4SA 120.0
C3S C4S H4SA 120.0
C6S C5S C4S 120.0
C6S C5S H5SA 120.0
C4S C5S H5SA 120.0
C7S C6S C5S 120.0
C7S C6S H6SA 120.0
C5S C6S H6SA 120.0
C6S C7S C2S 120.0
C6S C7S H7SA 120.0
C2S C7S H7SA 120.0
C9S C8S C13S 120.0
C9S C8S C14S 117(2)
C13S C8S C14S 122(2)
C10S C9S C8S 120.0
C10S C9S H9S 120.0
C8S C9S H9S 120.0
C11S C10S C9S 120.0
C11S C10S H10S 120.0
C9S C10S H10S 120.0
C10S C11S C12S 120.0
C10S C11S H11S 120.0
C12S C11S H11S 120.0
C11S C12S C13S 120.0
C11S C12S H12S 120.0
C13S C12S H12S 120.0
C12S C13S C8S 120.0
C12S C13S H13S 120.0
C8S C13S H13S 120.0
C8S C14S H14B 109.5
C8S C14S H14C 109.5
H14B C14S H14C 109.5
C8S C14S H14D 109.5
H14B C14S H14D 109.5
H14C C14S H14D 109.5

loop_
_geom_bond_atom_site_label_1
_geom_bond_atom_site_label_2
_geom_bond_distance
Mn1 O2 2.054(7)
Mn1 O1 2.069(7)
Mn1 C77 2.384(8)
Mn1 C76 2.389(9)
Mn1 C73 2.408(9)
Mn1 C75 2.416(9)
Mn1 C74 2.427(9)
Mn2 O1 2.043(7)
Mn2 O3 2.048(7)
Mn2 O4 2.050(7)
Mn2 O2 2.078(7)
Mn3 O3 2.065(7)
Mn3 O4 2.074(7)
Mn3 C78 2.403(8)
Mn3 C82 2.408(7)
Mn3 C79 2.431(8)
Mn3 C81 2.439(7)
Mn3 C80 2.453(8)
Si1 O1 1.656(8)
Si1 C7 1.892(7)
Si1 C13 1.907(6)
Si1 C1 1.916(6)
Si2 O2 1.632(7)
Si2 C25 1.886(6)
Si2 C31 1.905(6)
Si2 C19 1.926(7)
Si3 O3 1.642(7)
Si3 C49 1.884(6)
Si3 C43 1.907(6)
Si3 C37 1.934(6)
Si4 O4 1.650(7)
Si4 C55 1.893(6)
Si4 C61 1.917(6)
Si4 C67 1.921(6)
C1 C2 1.3900
C1 C6 1.3900
C2 C3 1.3900
C2 H2 0.9500
C3 C4 1.3900
C3 H3 0.9500
C4 C5 1.3900
C4 H4 0.9500
C5 C6 1.3900
C5 H5 0.9500
C6 H6 0.9500
C7 C8 1.3900
C7 C12 1.3900
C8 C9 1.3900
C8 H8 0.9500
C9 C10 1.3900
C9 H9 0.9500
C10 C11 1.3900
C10 H10 0.9500
C11 C12 1.3900
C11 H11 0.9500
C12 H12 0.9500
C13 C14 1.3900
C13 C18 1.3900
C14 C15 1.3900
C14 H14 0.9500
C15 C16 1.3900
C15 H15 0.9500
C16 C17 1.3900
C16 H16 0.9500
C17 C18 1.3900
C17 H17 0.9500
C18 H18 0.9500
C19 C20 1.3900
C19 C24 1.3900
C20 C21 1.3900
C20 H20 0.9500
C21 C22 1.3900
C21 H21 0.9500
C22 C23 1.3900
C22 H22 0.9500
C23 C24 1.3900
C23 H23 0.9500
C24 H24 0.9500
C25 C26 1.3900
C25 C30 1.3900
C26 C27 1.3900
C26 H26 0.9500
C27 C28 1.3900
C27 H27 0.9500
C28 C29 1.3900
C28 H28 0.9500
C29 C30 1.3900
C29 H29 0.9500
C30 H30 0.9500
C31 C32 1.3900
C31 C36 1.3900
C32 C33 1.3900
C32 H32 0.9500
C33 C34 1.3900
C33 H33 0.9500
C34 C35 1.3900
C34 H34 0.9500
C35 C36 1.3900
C35 H35 0.9500
C36 H36 0.9500
C37 C38 1.3900
C37 C42 1.3900
C38 C39 1.3900
C38 H38 0.9500
C39 C40 1.3900
C39 H39 0.9500
C40 C41 1.3900
C40 H40 0.9500
C41 C42 1.3900
C41 H41 0.9500
C42 H42 0.9500
C43 C44 1.3900
C43 C48 1.3900
C44 C45 1.3900
C44 H44 0.9500
C45 C46 1.3900
C45 H45 0.9500
C46 C47 1.3900
C46 H46 0.9500
C47 C48 1.3900
C47 H47 0.9500
C48 H48 0.9500
C49 C50 1.3900
C49 C54 1.3900
C50 C51 1.3900
C50 H50 0.9500
C51 C52 1.3900
C51 H51 0.9500
C52 C53 1.3900
C52 H52 0.9500
C53 C54 1.3900
C53 H53 0.9500
C54 H54 0.9500
C55 C56 1.3900
C55 C60 1.3900
C56 C57 1.3900
C56 H56 0.9500
C57 C58 1.3900
C57 H57 0.9500
C58 C59 1.3900
C58 H58 0.9500
C59 C60 1.3900
C59 H59 0.9500
C60 H60 0.9500
C61 C62 1.3900
C61 C66 1.3900
C62 C63 1.3900
C62 H62 0.9500
C63 C64 1.3900
C63 H63 0.9500
C64 C65 1.3900
C64 H64 0.9500
C65 C66 1.3900
C65 H65 0.9500
C66 H66 0.9500
C67 C68 1.3900
C67 C72 1.3900
C68 C69 1.3900
C68 H68 0.9500
C69 C70 1.3900
C69 H69 0.9500
C70 C71 1.3900
C70 H70 0.9500
C71 C72 1.3900
C71 H71 0.9500
C72 H72 0.9500
C73 C74 1.386(6)
C73 C77 1.386(6)
C73 H73 0.9500
C74 C75 1.386(6)
C74 H74 0.9500
C75 C76 1.386(6)
C75 H75 0.9500
C76 C77 1.386(6)
C76 H76 0.9500
C77 H77 0.9500
C78 C82 1.389(5)
C78 C79 1.389(5)
C78 H78 0.9500
C79 C80 1.389(5)
C79 H79 0.9500
C80 C81 1.389(5)
C80 H80 0.9500
C81 C82 1.389(5)
C81 H81 0.9500
C82 H82 0.9500
C1S C2S 1.367(13)
C1S H1SA 0.9800
C1S H1SB 0.9800
C1S H1SC 0.9800
C2S C3S 1.3900
C2S C7S 1.3900
C3S C4S 1.3900
C3S H3SA 0.9500
C4S C5S 1.3900
C4S H4SA 0.9500
C5S C6S 1.3900
C5S H5SA 0.9500
C6S C7S 1.3900
C6S H6SA 0.9500
C7S H7SA 0.9500
C8S C9S 1.3900
C8S C13S 1.3900
C8S C14S 1.515(16)
C9S C10S 1.3900
C9S H9S 0.9500
C10S C11S 1.3900
C10S H10S 0.9500
C11S C12S 1.3900
C11S H11S 0.9500
C12S C13S 1.3900
C12S H12S 0.9500
C13S H13S 0.9500
C14S H14B 0.9800
C14S H14C 0.9800
C14S H14D 0.9800

loop_
_geom_torsion_atom_site_label_1
_geom_torsion_atom_site_label_2
_geom_torsion_atom_site_label_3
_geom_torsion_atom_site_label_4
_geom_torsion
C7 Si1 O1 Mn2 -133.1(6)
C13 Si1 O1 Mn2 -12.3(7)
C1 Si1 O1 Mn2 107.9(6)
C7 Si1 O1 Mn1 44.8(6)
C13 Si1 O1 Mn1 165.6(5)
C1 Si1 O1 Mn1 -74.2(6)
C25 Si2 O2 Mn1 157.0(5)
C31 Si2 O2 Mn1 37.0(7)
C19 Si2 O2 Mn1 -84.0(6)
C25 Si2 O2 Mn2 -12.3(7)
C31 Si2 O2 Mn2 -132.3(5)
C19 Si2 O2 Mn2 106.8(6)
C49 Si3 O3 Mn2 -140.3(5)
C43 Si3 O3 Mn2 98.5(6)
C37 Si3 O3 Mn2 -19.5(7)
C49 Si3 O3 Mn3 33.2(6)
C43 Si3 O3 Mn3 -88.0(5)
C37 Si3 O3 Mn3 154.0(4)
C55 Si4 O4 Mn2 -127.6(6)
C61 Si4 O4 Mn2 112.9(6)
C67 Si4 O4 Mn2 -8.2(8)
C55 Si4 O4 Mn3 51.9(6)
C61 Si4 O4 Mn3 -67.6(6)
C67 Si4 O4 Mn3 171.2(5)
C6 C1 C2 C3 0.0
Si1 C1 C2 C3 177.8(6)
C1 C2 C3 C4 0.0
C2 C3 C4 C5 0.0
C3 C4 C5 C6 0.0
C4 C5 C6 C1 0.0
C2 C1 C6 C5 0.0
Si1 C1 C6 C5 -177.8(6)
O1 Si1 C7 C8 -137.3(5)
C13 Si1 C7 C8 101.5(5)
C1 Si1 C7 C8 -17.2(6)
O1 Si1 C7 C12 44.3(6)
C13 Si1 C7 C12 -76.9(5)
C1 Si1 C7 C12 164.4(5)
C12 C7 C8 C9 0.0
Si1 C7 C8 C9 -178.4(6)
C7 C8 C9 C10 0.0
C8 C9 C10 C11 0.0
C9 C10 C11 C12 0.0
C10 C11 C12 C7 0.0
C8 C7 C12 C11 0.0
Si1 C7 C12 C11 178.4(6)
C18 C13 C14 C15 0.0
Si1 C13 C14 C15 -175.3(5)
C13 C14 C15 C16 0.0
C14 C15 C16 C17 0.0
C15 C16 C17 C18 0.0
C16 C17 C18 C13 0.0
C14 C13 C18 C17 0.0
Si1 C13 C18 C17 175.2(5)
C24 C19 C20 C21 0.0
Si2 C19 C20 C21 -178.9(5)
C19 C20 C21 C22 0.0
C20 C21 C22 C23 0.0
C21 C22 C23 C24 0.0
C22 C23 C24 C19 0.0
C20 C19 C24 C23 0.0
Si2 C19 C24 C23 178.8(6)
O2 Si2 C25 C26 -127.6(4)
C31 Si2 C25 C26 -6.1(5)
C19 Si2 C25 C26 110.0(4)
O2 Si2 C25 C30 61.8(5)
C31 Si2 C25 C30 -176.8(4)
C19 Si2 C25 C30 -60.7(5)
C30 C25 C26 C27 0.0
Si2 C25 C26 C27 -170.7(5)
C25 C26 C27 C28 0.0
C26 C27 C28 C29 0.0
C27 C28 C29 C30 0.0
C28 C29 C30 C25 0.0
C26 C25 C30 C29 0.0
Si2 C25 C30 C29 170.6(5)
C36 C31 C32 C33 0.0
Si2 C31 C32 C33 -177.2(6)
C31 C32 C33 C34 0.0
C32 C33 C34 C35 0.0
C33 C34 C35 C36 0.0
C34 C35 C36 C31 0.0
C32 C31 C36 C35 0.0
Si2 C31 C36 C35 177.3(6)
C42 C37 C38 C39 0.0
Si3 C37 C38 C39 172.6(5)
C37 C38 C39 C40 0.0
C38 C39 C40 C41 0.0
C39 C40 C41 C42 0.0
C40 C41 C42 C37 0.0
C38 C37 C42 C41 0.0
Si3 C37 C42 C41 -172.5(5)
C48 C43 C44 C45 0.0
Si3 C43 C44 C45 179.0(5)
C43 C44 C45 C46 0.0
C44 C45 C46 C47 0.0
C45 C46 C47 C48 0.0
C46 C47 C48 C43 0.0
C44 C43 C48 C47 0.0
Si3 C43 C48 C47 -179.0(5)
O3 Si3 C49 C50 -121.3(5)
C43 Si3 C49 C50 0.0(5)
C37 Si3 C49 C50 116.2(4)
O3 Si3 C49 C54 59.5(5)
C43 Si3 C49 C54 -179.1(4)
C37 Si3 C49 C54 -62.9(5)
C54 C49 C50 C51 0.0
Si3 C49 C50 C51 -179.1(5)
C49 C50 C51 C52 0.0
C50 C51 C52 C53 0.0
C51 C52 C53 C54 0.0
C52 C53 C54 C49 0.0
C50 C49 C54 C53 0.0
Si3 C49 C54 C53 179.1(5)
O4 Si4 C55 C56 29.2(5)
C61 Si4 C55 C56 149.8(4)
C67 Si4 C55 C56 -93.2(5)
O4 Si4 C55 C60 -144.7(4)
C61 Si4 C55 C60 -24.1(5)
C67 Si4 C55 C60 92.9(5)
C60 C55 C56 C57 0.0
Si4 C55 C56 C57 -174.0(5)
C55 C56 C57 C58 0.0
C56 C57 C58 C59 0.0
C57 C58 C59 C60 0.0
C58 C59 C60 C55 0.0
C56 C55 C60 C59 0.0
Si4 C55 C60 C59 173.8(6)
C66 C61 C62 C63 0.0
Si4 C61 C62 C63 179.2(5)
C61 C62 C63 C64 0.0
C62 C63 C64 C65 0.0
C63 C64 C65 C66 0.0
C64 C65 C66 C61 0.0
C62 C61 C66 C65 0.0
Si4 C61 C66 C65 -179.2(6)
C72 C67 C68 C69 0.0
Si4 C67 C68 C69 -174.5(6)
C67 C68 C69 C70 0.0
C68 C69 C70 C71 0.0
C69 C70 C71 C72 0.0
C70 C71 C72 C67 0.0
C68 C67 C72 C71 0.0
Si4 C67 C72 C71 174.5(6)
C77 C73 C74 C75 0.0
Mn1 C73 C74 C75 -64.8(4)
C77 C73 C74 Mn1 64.8(4)
C73 C74 C75 C76 0.0
Mn1 C74 C75 C76 -64.6(3)
C73 C74 C75 Mn1 64.6(3)
C74 C75 C76 C77 0.0
Mn1 C75 C76 C77 -65.7(4)
C74 C75 C76 Mn1 65.7(4)
C74 C73 C77 C76 0.0
Mn1 C73 C77 C76 66.0(4)
C74 C73 C77 Mn1 -66.0(4)
C75 C76 C77 C73 0.0
Mn1 C76 C77 C73 -66.6(3)
C75 C76 C77 Mn1 66.6(3)
C82 C78 C79 C80 0.0
Mn3 C78 C79 C80 66.3(3)
C82 C78 C79 Mn3 -66.3(3)
C78 C79 C80 C81 0.0
Mn3 C79 C80 C81 64.9(3)
C78 C79 C80 Mn3 -64.9(3)
C79 C80 C81 C82 0.0
Mn3 C80 C81 C82 64.6(3)
C79 C80 C81 Mn3 -64.6(3)
C79 C78 C82 C81 0.0
Mn3 C78 C82 C81 -66.9(3)
C79 C78 C82 Mn3 66.9(3)
C80 C81 C82 C78 0.0
Mn3 C81 C82 C78 65.9(3)
C80 C81 C82 Mn3 -65.9(3)
C1S C2S C3S C4S -179.6(13)
C7S C2S C3S C4S 0.0
C2S C3S C4S C5S 0.0
C3S C4S C5S C6S 0.0
C4S C5S C6S C7S 0.0
C5S C6S C7S C2S 0.0
C1S C2S C7S C6S 179.6(13)
C3S C2S C7S C6S 0.0
C13S C8S C9S C10S 0.0
C14S C8S C9S C10S 170(3)
C8S C9S C10S C11S 0.0
C9S C10S C11S C12S 0.0
C10S C11S C12S C13S 0.0
C11S C12S C13S C8S 0.0
C9S C8S C13S C12S 0.0
C14S C8S C13S C12S -170(3)
